data_4509538
loop_
_publ_author_name
'Comotti, Angiolina'
'Bracco, Silvia'
'Sozzani, Piero'
'Hawxwell, Samuel M.'
'Hu, Chunhua'
'Ward, Michael D.'

_publ_section_title
;
 Guest Molecules Confined in Amphipathic Crystals as Revealed by X-ray
 Diffraction and MAS NMR&#x2020;
;
_journal_issue 7
_journal_name_full 'Crystal Growth &amp; Design'
_journal_page_first 2999
_journal_paper_doi 10.1021/cg900282k
_journal_volume 9
_journal_year 2009
_chemical_formula_moiety '(C H6 N3 1+), (C6 H4 Cl O3 S 1-), 2/3(C8 H10)'
_chemical_formula_sum 'C12.33 H16.67 Cl N3 O3 S'
_chemical_formula_weight 322.46
_chemical_name_systematic
; 
 ? 
;
_space_group_IT_number 176
_symmetry_cell_setting hexagonal
_symmetry_space_group_name_Hall '-P 6c'
_symmetry_space_group_name_H-M 'P 63/m'
_atom_sites_solution_hydrogens geom
_atom_sites_solution_primary direct
_atom_sites_solution_secondary difmap
_audit_creation_method SHELXL-97
_cell_angle_alpha 90.00
_cell_angle_beta 90.00
_cell_angle_gamma 120.00
_cell_formula_units_Z 6
_cell_length_a 19.328(6)
_cell_length_b 19.328(6)
_cell_length_c 7.616(2)
_cell_measurement_reflns_used 9953
_cell_measurement_temperature 299(2)
_cell_measurement_theta_max 25.20
_cell_measurement_theta_min 2.43
_cell_volume 2463.9(13)
_computing_cell_refinement 'Bruker SAINT'
_computing_data_collection 'Bruker APEX2'
_computing_data_reduction 'Bruker SAINT'
_computing_molecular_graphics 'Bruker SHELXTL'
_computing_publication_material 'Bruker SHELXTL'
_computing_structure_refinement 'SHELXL-97 (Sheldrick, 2008)'
_computing_structure_solution 'SHELXS-97 (Sheldrick, 2008)'
_diffrn_ambient_temperature 299(2)
_diffrn_measured_fraction_theta_full 1.000
_diffrn_measured_fraction_theta_max 1.000
_diffrn_measurement_device_type 'Bruker Smart Apex II'
_diffrn_measurement_method 'phi and omega scans'
_diffrn_radiation_monochromator graphite
_diffrn_radiation_source 'fine-focus sealed tube'
_diffrn_radiation_type MoK\a
_diffrn_radiation_wavelength 0.71073
_diffrn_reflns_av_R_equivalents 0.0419
_diffrn_reflns_av_sigmaI/netI 0.0171
_diffrn_reflns_limit_h_max 23
_diffrn_reflns_limit_h_min -23
_diffrn_reflns_limit_k_max 23
_diffrn_reflns_limit_k_min -23
_diffrn_reflns_limit_l_max 9
_diffrn_reflns_limit_l_min -9
_diffrn_reflns_number 38632
_diffrn_reflns_theta_full 26.00
_diffrn_reflns_theta_max 26.00
_diffrn_reflns_theta_min 1.22
_exptl_absorpt_coefficient_mu 0.370
_exptl_absorpt_correction_T_max 0.9854
_exptl_absorpt_correction_T_min 0.8253
_exptl_absorpt_correction_type multi-scan
_exptl_absorpt_process_details SADABS
_exptl_crystal_colour colourless
_exptl_crystal_density_diffrn 1.304
_exptl_crystal_density_method 'not measured'
_exptl_crystal_description needle
_exptl_crystal_F_000 1012
_exptl_crystal_size_max 0.54
_exptl_crystal_size_mid 0.06
_exptl_crystal_size_min 0.04
_refine_diff_density_max 0.385
_refine_diff_density_min -0.398
_refine_diff_density_rms 0.080
_refine_ls_extinction_method none
_refine_ls_goodness_of_fit_ref 1.109
_refine_ls_hydrogen_treatment constr
_refine_ls_matrix_type full
_refine_ls_number_parameters 143
_refine_ls_number_reflns 1750
_refine_ls_number_restraints 55
_refine_ls_restrained_S_all 1.139
_refine_ls_R_factor_all 0.0740
_refine_ls_R_factor_gt 0.0639
_refine_ls_shift/su_max 0.000
_refine_ls_shift/su_mean 0.000
_refine_ls_structure_factor_coef Fsqd
_refine_ls_weighting_details 'calc w=1/[\s^2^(Fo^2^)+(0.0975P)^2^+2.2032P] where P=(Fo^2^+2Fc^2^)/3'
_refine_ls_weighting_scheme calc
_refine_ls_wR_factor_gt 0.1829
_refine_ls_wR_factor_ref 0.1963
_reflns_number_gt 1453
_reflns_number_total 1750
_reflns_threshold_expression >2sigma(I)
_cod_data_source_file cg900282ksup2.cif
_cod_data_source_block 09mdw8h
_cod_depositor_comments
;
The following automatic conversions were performed:

'_symmetry_cell_setting' value 'Hexagonal' changed to 'hexagonal'
according to /home/saulius/struct/CIF-dictionaries/cif_core.dic
dictionary named 'cif_core.dic' version 2.4.2 from 2011-04-26.

Automatic conversion script
Id: cif_fix_values 1891 2012-01-12 08:04:46Z andrius 
;
_cod_database_code 4509538

loop_
_symmetry_equiv_pos_as_xyz
'x, y, z'
'x-y, x, z+1/2'
'-y, x-y, z'
'-x, -y, z+1/2'
'-x+y, -x, z'
'y, -x+y, z+1/2'
'-x, -y, -z'
'-x+y, -x, -z-1/2'
'y, -x+y, -z'
'x, y, -z-1/2'
'x-y, x, -z'
'-y, x-y, -z-1/2'

loop_
_atom_site_label
_atom_site_type_symbol
_atom_site_fract_x
_atom_site_fract_y
_atom_site_fract_z
_atom_site_U_iso_or_equiv
_atom_site_adp_type
_atom_site_occupancy
_atom_site_symmetry_multiplicity
_atom_site_calc_flag
_atom_site_refinement_flags
_atom_site_disorder_assembly
_atom_site_disorder_group
C12 C -0.0468(3) -0.0265(12) 0.2500 0.194(7) Uiso 0.33 2 d SPD . .
C13 C -0.053(2) 0.043(3) 0.2500 0.194(7) Uiso 0.33 2 d SPD . .
H13 H -0.1023 0.0398 0.2500 0.232 Uiso 0.33 2 calc SPR . .
C14 C 0.018(4) 0.117(4) 0.2500 0.194(7) Uiso 0.17 2 d SPD . .
H14 H 0.0141 0.1629 0.2500 0.232 Uiso 0.17 2 calc SPR . .
C15 C 0.093(6) 0.123(4) 0.2500 0.194(7) Uiso 0.17 2 d SPD . .
H15 H 0.1391 0.1728 0.2500 0.232 Uiso 0.17 2 calc SPR . .
C16 C -0.131(2) -0.095(4) 0.2500 0.194(7) Uiso 0.17 2 d SPD . .
H16A H -0.1674 -0.0741 0.2500 0.290 Uiso 0.17 2 calc SPR . .
H16B H -0.1403 -0.1268 0.3529 0.290 Uiso 0.08 1 calc PR . .
H16C H -0.1403 -0.1268 0.1471 0.290 Uiso 0.08 1 calc PR . .
C17 C 0.033(4) -0.094(3) 0.2500 0.194(7) Uiso 0.17 2 d SPD . .
H17A H -0.0142 -0.1363 0.3039 0.290 Uiso 0.08 1 calc PR . .
H17B H 0.0791 -0.0841 0.3148 0.290 Uiso 0.08 1 calc PR . .
H17C H 0.0367 -0.1078 0.1313 0.290 Uiso 0.08 1 calc PR . .
C13' C -0.121(3) -0.047(3) 0.2500 0.194(7) Uiso 0.17 2 d SPD . .
C14' C -0.062(3) 0.033(3) 0.2500 0.194(7) Uiso 0.17 2 d SPD . .
C18 C -0.027(3) 0.078(3) 0.400(2) 0.194(7) Uiso 0.17 1 d PD . .
H18 H 0.0183 0.1283 0.3840 0.232 Uiso 0.17 1 calc PR . .
C19 C -0.054(3) 0.055(2) 0.571(2) 0.194(7) Uiso 0.17 1 d PD . .
H19 H -0.0385 0.0923 0.6620 0.232 Uiso 0.17 1 calc PR . .
C20 C -0.172(5) -0.113(5) 0.123(13) 0.194(7) Uiso 0.08 1 d PD . .
H20A H -0.2179 -0.1531 0.1827 0.290 Uiso 0.08 1 calc PR . .
H20B H -0.1412 -0.1353 0.0765 0.290 Uiso 0.08 1 calc PR . .
H20C H -0.1879 -0.0909 0.0290 0.290 Uiso 0.08 1 calc PR . .
C21 C 0.002(4) 0.119(3) 0.2500 0.194(7) Uiso 0.17 2 d SPD . .
H21A H 0.0440 0.1266 0.1711 0.290 Uiso 0.08 1 calc PR . .
H21B H 0.0233 0.1345 0.3664 0.290 Uiso 0.08 1 calc PR . .
H21C H -0.0203 0.1512 0.2125 0.290 Uiso 0.08 1 calc PR . .
C6 C 0.7146(4) 0.3574(13) 0.206(3) 0.228(10) Uiso 0.33 1 d PD . .
C7 C 0.713(2) 0.4260(6) 0.2500 0.228(10) Uiso 0.67 2 d SPD . .
H7 H 0.7604 0.4748 0.2466 0.274 Uiso 0.67 2 calc SPR . .
C8 C 0.643(3) 0.424(4) 0.300(4) 0.228(10) Uiso 0.17 1 d PD . .
H8 H 0.6429 0.4721 0.3153 0.274 Uiso 0.17 1 calc PR . .
C9 C 0.573(4) 0.352(3) 0.326(7) 0.228(10) Uiso 0.17 1 d PD . .
H9 H 0.5292 0.3469 0.3883 0.274 Uiso 0.17 1 calc PR . .
C10 C 0.769(2) 0.326(3) 0.152(6) 0.228(10) Uiso 0.17 1 d PD . .
H10A H 0.8230 0.3698 0.1459 0.343 Uiso 0.17 1 calc PR . .
H10B H 0.7530 0.3010 0.0395 0.343 Uiso 0.17 1 calc PR . .
H10C H 0.7657 0.2881 0.2375 0.343 Uiso 0.17 1 calc PR . .
C11 C 0.612(4) 0.1989(11) 0.163(8) 0.228(10) Uiso 0.17 1 d PD . .
H11A H 0.5887 0.1665 0.2652 0.343 Uiso 0.17 1 calc PR . .
H11B H 0.6030 0.1652 0.0629 0.343 Uiso 0.17 1 calc PR . .
H11C H 0.5874 0.2309 0.1424 0.343 Uiso 0.17 1 calc PR . .
Cl1 Cl 0.15338(11) 0.71066(8) 0.2500 0.0898(6) Uani 1 2 d S . .
S1 S 0.03155(6) 0.34541(6) 0.2500 0.0474(4) Uani 1 2 d S . .
O1 O -0.01597(12) 0.31357(13) 0.0920(3) 0.0578(6) Uani 1 1 d . . .
O2 O 0.10205(18) 0.33732(19) 0.2500 0.0582(8) Uani 1 2 d S . .
C1 C 0.0661(2) 0.4481(2) 0.2500 0.0456(9) Uani 1 2 d SD . .
C2 C 0.1340(3) 0.4987(3) 0.1525(10) 0.0661(17) Uani 0.50 1 d PD A -1
H2 H 0.1613 0.4781 0.0907 0.079 Uiso 0.50 1 calc PR A -1
C3 C 0.1606(4) 0.5802(3) 0.1488(10) 0.0709(17) Uani 0.50 1 d PDU A -1
H3 H 0.2042 0.6145 0.0802 0.085 Uiso 0.50 1 calc PR A -1
C2' C 0.0241(4) 0.4784(3) 0.1654(9) 0.0664(17) Uani 0.50 1 d PD A -2
H2' H -0.0226 0.4438 0.1057 0.080 Uiso 0.50 1 calc PR A -2
C3' C 0.0498(4) 0.5594(3) 0.1672(9) 0.0722(16) Uani 0.50 1 d PDU A -2
H3' H 0.0200 0.5791 0.1137 0.087 Uiso 0.50 1 calc PR A -2
C4 C 0.1205(3) 0.6097(3) 0.2500 0.0647(12) Uani 1 2 d SDU . .
N1 N 0.3262(2) 0.16594(17) 0.1011(4) 0.0718(9) Uani 1 1 d . . .
H1A H 0.3301 0.1235 0.1006 0.086 Uiso 1 1 calc R . .
H1B H 0.3243 0.1873 0.0035 0.086 Uiso 1 1 calc R . .
N2 N 0.3191(3) 0.2638(2) 0.2500 0.0706(12) Uani 1 2 d S . .
H2A H 0.3183 0.2856 0.3478 0.085 Uiso 0.50 1 calc PR . .
H2B H 0.3172 0.2850 0.1522 0.085 Uiso 0.50 1 calc PR . .
C5 C 0.3233(3) 0.1980(3) 0.2500 0.0569(11) Uani 1 2 d S . .

loop_
_atom_site_aniso_label
_atom_site_aniso_U_11
_atom_site_aniso_U_22
_atom_site_aniso_U_33
_atom_site_aniso_U_23
_atom_site_aniso_U_13
_atom_site_aniso_U_12
Cl1 0.1081(12) 0.0527(7) 0.1023(12) 0.000 0.000 0.0355(7)
S1 0.0457(6) 0.0484(6) 0.0425(6) 0.000 0.000 0.0194(4)
O1 0.0546(12) 0.0590(12) 0.0475(13) -0.0062(9) -0.0061(9) 0.0191(10)
O2 0.0574(18) 0.0602(18) 0.0618(19) 0.000 0.000 0.0329(15)
C1 0.044(2) 0.051(2) 0.0389(19) 0.000 0.000 0.0222(18)
C2 0.057(4) 0.060(4) 0.078(5) 0.009(3) 0.023(3) 0.027(3)
C3 0.069(3) 0.057(3) 0.076(4) 0.009(3) 0.013(3) 0.023(3)
C2' 0.062(4) 0.062(4) 0.069(4) -0.006(3) -0.023(3) 0.026(3)
C3' 0.083(4) 0.064(3) 0.075(3) 0.007(3) -0.013(3) 0.040(3)
C4 0.074(3) 0.052(2) 0.066(3) 0.000 0.000 0.0293(19)
N1 0.117(3) 0.0648(17) 0.0500(16) 0.0013(13) 0.0025(16) 0.0582(19)
N2 0.113(4) 0.062(2) 0.054(2) 0.000 0.000 0.056(3)
C5 0.075(3) 0.050(2) 0.049(2) 0.000 0.000 0.034(2)

loop_
_atom_type_symbol
_atom_type_description
_atom_type_scat_dispersion_real
_atom_type_scat_dispersion_imag
_atom_type_scat_source
C C 0.0033 0.0016 'International Tables Vol C Tables 4.2.6.8 and 6.1.1.4'
H H 0.0000 0.0000 'International Tables Vol C Tables 4.2.6.8 and 6.1.1.4'
Cl Cl 0.1484 0.1585 'International Tables Vol C Tables 4.2.6.8 and 6.1.1.4'
N N 0.0061 0.0033 'International Tables Vol C Tables 4.2.6.8 and 6.1.1.4'
O O 0.0106 0.0060 'International Tables Vol C Tables 4.2.6.8 and 6.1.1.4'
S S 0.1246 0.1234 'International Tables Vol C Tables 4.2.6.8 and 6.1.1.4'

loop_
_geom_angle_atom_site_label_1
_geom_angle_atom_site_label_2
_geom_angle_atom_site_label_3
_geom_angle
_geom_angle_site_symmetry_1
_geom_angle_site_symmetry_3
C12 C12 C13 119.7(6) 3 .
C12 C12 C16 135(4) 3 .
C13 C12 C16 105(4) . .
C14 C13 C12 118(5) . .
C14 C13 H13 120.8 . .
C12 C13 H13 120.8 . .
C13 C14 C15 122(9) . .
C13 C14 H14 118.9 . .
C15 C14 H14 120.0 . .
C13 C15 C14 117(9) 5 .
C13 C15 H15 122.0 5 .
C14 C15 H15 120.0 . .
C12 C16 H16A 109.5 . .
C12 C16 H16B 109.5 . .
H16A C16 H16B 109.5 . .
C12 C16 H16C 109.5 . .
H16A C16 H16C 109.5 . .
H16B C16 H16C 109.5 . .
C12 C17 H17A 108.0 3 .
C12 C17 H17B 109.5 3 .
H17A C17 H17B 109.5 . .
C12 C17 H17C 109.5 3 .
H17A C17 H17C 109.5 . .
H17B C17 H17C 111.0 . .
C19 C13' C20 128(6) 11_556 .
C19 C13' C18 112(3) 11_556 12_556
C15 C14' C18 124.3(15) 3 .
C17 C14' C18 124.2(13) 8_556 .
C13' C14' C18 125.0(14) . .
C14' C18 H18 117.3 . .
C19 C18 H18 117.3 . .
C18 C19 C18 117(2) . 11_556
C18 C19 H19 121.7 . .
C18 C19 H19 121.7 11_556 .
C13' C20 H20A 109.5 . .
C13' C20 H20B 109.5 . .
H20A C20 H20B 109.5 . .
C13' C20 H20C 109.5 . .
H20A C20 H20C 109.5 . .
H20B C20 H20C 109.5 . .
C14' C21 H21A 109.5 . .
C14' C21 H21B 109.5 . .
H21A C21 H21B 109.5 . .
C14' C21 H21C 109.5 . .
H21A C21 H21C 109.5 . .
H21B C21 H21C 109.5 . .
C7 C6 C6 118.1(7) . 5_665
C6 C7 C8 122(3) . .
C6 C7 H7 118.9 . .
C8 C7 H7 118.9 . .
C7 C8 C9 120(5) . .
C7 C8 H8 119.8 . .
C9 C8 H8 119.8 . .
C7 C9 C8 114(5) 3_655 .
C7 C9 H9 123.2 3_655 .
C8 C9 H9 123.2 . .
C6 C10 H10A 109.5 . .
C6 C10 H10B 109.5 . .
H10A C10 H10B 109.5 . .
C6 C10 H10C 109.5 . .
H10A C10 H10C 109.5 . .
H10B C10 H10C 109.5 . .
C9 C11 H11A 109.5 12_656 .
C6 C11 H11A 110.2 5_665 .
C9 C11 H11B 109.5 12_656 .
H11A C11 H11B 109.5 . .
C9 C11 H11C 109.5 12_656 .
H11A C11 H11C 109.5 . .
H11B C11 H11C 109.5 . .
O2 S1 O1 112.63(11) . .
O2 S1 O1 112.63(11) . 10_556
O1 S1 O1 112.08(18) . 10_556
O2 S1 C1 106.08(18) . .
O1 S1 C1 106.41(12) . .
O1 S1 C1 106.41(12) 10_556 .
C2' C1 C2 120.0(4) 10_556 .
C2' C1 C2 120.0(4) . 10_556
C2' C1 S1 120.8(3) . .
C2' C1 S1 120.8(3) 10_556 .
C2 C1 S1 119.1(3) . .
C2 C1 S1 119.1(3) 10_556 .
C3 C2 C1 119.2(5) . .
C3 C2 H2 120.4 . .
C1 C2 H2 120.4 . .
C2 C3 C4 119.0(5) . .
C2 C3 H3 120.5 . .
C4 C3 H3 120.5 . .
C1 C2' C3' 121.5(5) . .
C1 C2' H2' 119.3 . .
C3' C2' H2' 119.3 . .
C4 C3' C2' 118.2(5) . .
C4 C3' H3' 120.9 . .
C2' C3' H3' 120.9 . .
C3' C4 C3 121.5(5) 10_556 .
C3' C4 C3 121.5(5) . 10_556
C3' C4 Cl1 118.3(4) . .
C3' C4 Cl1 118.3(4) 10_556 .
C3 C4 Cl1 119.7(3) . .
C3 C4 Cl1 119.7(3) 10_556 .
C5 N1 H1A 120.0 . .
C5 N1 H1B 120.0 . .
H1A N1 H1B 120.0 . .
C5 N2 H2A 120.0 . .
C5 N2 H2B 120.0 . .
H2A N2 H2B 120.0 . .
N1 C5 N1 120.4(4) 10_556 .
N1 C5 N2 119.8(2) 10_556 .
N1 C5 N2 119.8(2) . .

loop_
_geom_bond_atom_site_label_1
_geom_bond_atom_site_label_2
_geom_bond_distance
_geom_bond_site_symmetry_2
C12 C12 1.362(10) 3
C12 C13 1.401(10) .
C12 C16 1.501(11) .
C13 C14 1.392(11) .
C13 H13 0.9300 .
C14 C15 1.393(11) .
C14 H14 0.9300 .
C15 C13 1.392(11) 5
C15 H15 0.9300 .
C16 H16A 0.9600 .
C16 H16B 0.9600 .
C16 H16C 0.9600 .
C17 C12 1.477(8) 3
C17 H17A 0.9600 .
C17 H17B 0.9600 .
C17 H17C 0.9600 .
C13' C14' 1.389(11) .
C13' C19 1.396(10) 11_556
C13' C20 1.499(11) .
C14' C18 1.393(11) .
C14' C21 1.499(11) .
C18 C19 1.395(7) .
C18 H18 0.9300 .
C19 C18 1.405(11) 11_556
C19 H19 0.9300 .
C20 H20A 0.9600 .
C20 H20B 0.9600 .
C20 H20C 0.9600 .
C21 H21A 0.9600 .
C21 H21B 0.9600 .
C21 H21C 0.9600 .
C6 C7 1.384(10) .
C6 C6 1.390(10) 5_665
C6 C10 1.506(11) .
C7 C8 1.391(11) .
C7 H7 0.9300 .
C8 C9 1.398(11) .
C8 H8 0.9300 .
C9 C7 1.387(11) 3_655
C9 H9 0.9300 .
C10 H10A 0.9600 .
C10 H10B 0.9600 .
C10 H10C 0.9600 .
C11 C6 1.502(11) 5_665
C11 H11A 0.9600 .
C11 H11B 0.9600 .
C11 H11C 0.9600 .
Cl1 C4 1.724(5) .
S1 O2 1.447(3) .
S1 O1 1.451(2) .
S1 O1 1.451(2) 10_556
S1 C1 1.749(4) .
C1 C2' 1.375(4) .
C1 C2' 1.375(4) 10_556
C1 C2 1.396(4) .
C1 C2 1.396(4) 10_556
C2 C3 1.393(5) .
C2 H2 0.9300 .
C3 C4 1.400(5) .
C3 H3 0.9300 .
C2' C3' 1.386(5) .
C2' H2' 0.9300 .
C3' C4 1.371(4) .
C3' H3' 0.9300 .
C4 C3' 1.371(4) 10_556
C4 C3 1.400(5) 10_556
N1 C5 1.307(4) .
N1 H1A 0.8600 .
N1 H1B 0.8600 .
N2 C5 1.315(6) .
N2 H2A 0.8600 .
N2 H2B 0.8600 .
C5 N1 1.307(4) 10_556
